data_1544588
loop_
_publ_author_name
'Ebrahimi, Tannaz'
'Aluthge, Dinesh C.'
'Hatzikiriakos, Savvas G.'
'Mehrkhodavandi, Parisa'

_publ_section_title
;
 Highly Active Chiral Zinc Catalysts for Immortal Polymerization of
 \b-Butyrolactone Form Melt Processable Syndio-Rich Poly(hydroxybutyrate)
;
_journal_name_full Macromolecules
_journal_paper_doi 10.1021/acs.macromol.6b01908
_journal_year 2016
_chemical_absolute_configuration unk
_chemical_formula_moiety 'C35 H48 N2 O Zn'
_chemical_formula_sum 'C35 H48 N2 O Zn'
_chemical_formula_weight 578.12
_chemical_name_systematic
;
 ?
;
_space_group_crystal_system monoclinic
_space_group_IT_number 4
_space_group_name_Hall 'P 2yb'
_space_group_name_H-M_alt 'P 1 21 1'
_symmetry_space_group_name_Hall 'P 2yb'
_symmetry_space_group_name_H-M 'P 1 21 1'
_atom_sites_solution_hydrogens geom
_atom_sites_solution_primary direct
_audit_creation_date 2015-04-17
_audit_creation_method
;
Olex2 1.2
(compiled 2015.01.26 svn.r3150 for OlexSys, GUI svn.r4998)
;
_cell_angle_alpha 90
_cell_angle_beta 97.637(4)
_cell_angle_gamma 90
_cell_formula_units_Z 2
_cell_length_a 8.4530(14)
_cell_length_b 18.142(3)
_cell_length_c 10.3805(15)
_cell_measurement_reflns_used 4219
_cell_measurement_temperature 90.0
_cell_measurement_theta_max 26.30
_cell_measurement_theta_min 2.28
_cell_volume 1577.8(4)
_computing_cell_refinement 'SAINT v8.34A (Bruker, 2013)'
_computing_data_reduction 'SAINT v8.34A (Bruker, 2013)'
_computing_molecular_graphics 'Olex2 (Dolomanov et al., 2009)'
_computing_publication_material 'Olex2 (Dolomanov et al., 2009)'
_computing_structure_refinement 'ShelXL (Sheldrick, 2008)'
_computing_structure_solution 'SIR2004 (Burla et al., 2007)'
_diffrn_ambient_temperature 90.0
_diffrn_detector 'Bruker APEX2 area detector'
_diffrn_detector_area_resol_mean 7.9
_diffrn_detector_type 'Bruker-Nonius APEXII CCD area detector'
_diffrn_measured_fraction_theta_full 1.000
_diffrn_measured_fraction_theta_max 0.998
_diffrn_measurement_device 'Bruker-Nonius APEXII CCD area detector and D8 diffractometer'
_diffrn_measurement_device_type 'Bruker APEX-DUO'
_diffrn_measurement_method '\w and \f scans'
_diffrn_radiation_monochromator 'TRIUMPH curved-crystal'
_diffrn_radiation_probe x-ray
_diffrn_radiation_type MoK\a
_diffrn_radiation_wavelength 0.71073
_diffrn_reflns_av_R_equivalents 0.0653
_diffrn_reflns_av_unetI/netI 0.0946
_diffrn_reflns_Laue_measured_fraction_full 1.000
_diffrn_reflns_Laue_measured_fraction_max 0.998
_diffrn_reflns_limit_h_max 12
_diffrn_reflns_limit_h_min -12
_diffrn_reflns_limit_k_max 25
_diffrn_reflns_limit_k_min -25
_diffrn_reflns_limit_l_max 13
_diffrn_reflns_limit_l_min -14
_diffrn_reflns_number 25006
_diffrn_reflns_point_group_measured_fraction_full 1.000
_diffrn_reflns_point_group_measured_fraction_max 0.997
_diffrn_reflns_theta_full 26.000
_diffrn_reflns_theta_max 30.602
_diffrn_reflns_theta_min 1.979
_diffrn_source 'sealed X-ray tube'
_diffrn_standards_number 0
_exptl_absorpt_coefficient_mu 0.807
_exptl_absorpt_correction_T_max 0.7461
_exptl_absorpt_correction_T_min 0.6648
_exptl_absorpt_correction_type multi-scan
_exptl_absorpt_process_details
;
SADABS-2014/5 (Bruker,2014/5) was used for absorption correction.
wR2(int) was 0.0774 before and 0.0716 after correction.
The Ratio of minimum to maximum transmission is 0.8910.
The \l/2 correction factor is 0.00150.
;
_exptl_crystal_colour colourless
_exptl_crystal_colour_primary colourless
_exptl_crystal_density_diffrn 1.217
_exptl_crystal_description plates
_exptl_crystal_F_000 620
_exptl_crystal_recrystallization_method 'grown in acetonitrile using slow evaporation'
_exptl_crystal_size_max 0.28
_exptl_crystal_size_mid 0.16
_exptl_crystal_size_min 0.15
_refine_diff_density_max 0.369
_refine_diff_density_min -0.513
_refine_diff_density_rms 0.068
_refine_ls_abs_structure_details
;
 Flack x determined using 3005 quotients [(I+)-(I-)]/[(I+)+(I-)]
 (Parsons and Flack (2004), Acta Cryst. A60, s61).
;
_refine_ls_abs_structure_Flack 0.020(7)
_refine_ls_extinction_method none
_refine_ls_goodness_of_fit_ref 0.963
_refine_ls_hydrogen_treatment constr
_refine_ls_matrix_type full
_refine_ls_number_parameters 359
_refine_ls_number_reflns 9676
_refine_ls_number_restraints 1
_refine_ls_restrained_S_all 0.963
_refine_ls_R_factor_all 0.0649
_refine_ls_R_factor_gt 0.0444
_refine_ls_shift/su_max 0.002
_refine_ls_shift/su_mean 0.000
_refine_ls_structure_factor_coef Fsqd
_refine_ls_weighting_details
;
 w=1/[\s^2^(Fo^2^)+(0.0119P)^2^]
 where P=(Fo^2^+2Fc^2^)/3
;
_refine_ls_weighting_scheme calc
_refine_ls_wR_factor_gt 0.0730
_refine_ls_wR_factor_ref 0.0804
_reflns_Friedel_coverage 0.942
_reflns_Friedel_fraction_full 0.999
_reflns_Friedel_fraction_max 0.995
_reflns_number_gt 7684
_reflns_number_total 9676
_reflns_threshold_expression 'I > 2\s(I)'
_cod_data_source_file ma6b01908_si_002.cif
_cod_data_source_block pm145
_cod_depositor_comments
;
The following automatic conversions were performed:

'_diffrn_radiation_probe' value 'X-ray' changed to 'x-ray' according
to
/usr/data/users/saulius/crontab/automatic-downloads/rss-feeds/ACS/lib/dictionaries/cif_core.dic
dictionary named 'cif_core.dic' version 2.4.2 from 2011-04-26.

Automatic conversion script
Id: cif_fix_values 4268 2015-11-12 08:31:59Z antanas 
;
_cod_database_code 1544588
_shelxl_version_number 2012-9
_shelx_space_group_comment
;
The symmetry employed for this shelxl refinement is uniquely defined
by the following loop, which should always be used as a source of
symmetry information in preference to the above space-group names.
They are only intended as comments.
;
_olex2_refinement_description
;
1. Fixed Uiso
 At 1.2 times of:
  All C(H) groups, All C(H,H) groups, All N(H) groups
 At 1.5 times of:
  All C(H,H,H) groups
2.a Ternary CH refined with riding coordinates:
 C8(H8), C3(H3), N1(H1)
2.b Secondary CH2 refined with riding coordinates:
 C4(H4A,H4B), C7(H7A,H7B), C9(H9A,H9B), C5(H5A,H5B), C6(H6A,H6B), C34(H34A,H34B)
2.c Aromatic/amide H refined with riding coordinates:
 C13(H13), C11(H11), C22(H22), C24(H24), C30(H30), C29(H29), C20(H20),
 C32(H32), C21(H21), C31(H31), C33(H33), C23(H23)
2.d Idealised Me refined as rotating group:
 C17(H17A,H17B,H17C), C18(H18A,H18B,H18C), C2(H2A,H2B,H2C), C27(H27A,H27B,
 H27C), C26(H26A,H26B,H26C), C35(H35A,H35B,H35C), C1(H1A,H1B,H1C)
;
_olex2_submission_original_sample_id TEA-B2-21-1
_olex2_submission_special_instructions 'No special instructions were received'

loop_
_space_group_symop_operation_xyz
'x, y, z'
'-x, y+1/2, -z'

loop_
_atom_site_label
_atom_site_type_symbol
_atom_site_fract_x
_atom_site_fract_y
_atom_site_fract_z
_atom_site_U_iso_or_equiv
_atom_site_adp_type
_atom_site_occupancy
_atom_site_site_symmetry_order
_atom_site_calc_flag
_atom_site_refinement_flags_posn
Zn1 Zn -0.01773(4) -0.18574(2) 0.95850(3) 0.01530(9) Uani 1 1 d .
O1 O 0.1385(3) -0.26378(13) 0.99923(19) 0.0159(5) Uani 1 1 d .
N2 N -0.2352(3) -0.22105(15) 1.0306(2) 0.0160(6) Uani 1 1 d .
C19 C 0.0767(4) -0.43041(18) 0.9661(3) 0.0130(7) Uani 1 1 d .
C13 C 0.3272(4) -0.38175(19) 1.2560(3) 0.0139(7) Uani 1 1 d .
H13 H 0.3647 -0.4310 1.2671 0.017 Uiso 1 1 calc R
C10 C 0.2235(4) -0.23848(18) 1.2232(3) 0.0112(7) Uani 1 1 d .
C12 C 0.3435(4) -0.33562(18) 1.3640(3) 0.0125(6) Uani 1 1 d .
C25 C 0.4204(4) -0.36787(19) 1.4957(3) 0.0139(7) Uani 1 1 d .
C11 C 0.2898(4) -0.26391(18) 1.3459(3) 0.0123(6) Uani 1 1 d .
H11 H 0.2981 -0.2313 1.4181 0.015 Uiso 1 1 calc R
C14 C 0.2593(4) -0.35988(19) 1.1331(3) 0.0119(6) Uani 1 1 d .
C22 C -0.2409(5) -0.4717(2) 0.8814(4) 0.0230(8) Uani 1 1 d .
H22 H -0.3477 -0.4863 0.8524 0.028 Uiso 1 1 calc R
C28 C 0.5743(4) -0.4076(2) 1.4728(3) 0.0157(7) Uani 1 1 d .
C4 C -0.3835(4) -0.1921(3) 1.2224(3) 0.0203(7) Uani 1 1 d .
H4A H -0.3580 -0.2409 1.2627 0.024 Uiso 1 1 calc R
H4B H -0.4869 -0.1962 1.1656 0.024 Uiso 1 1 calc R
C17 C 0.3359(4) -0.4860(2) 1.0531(3) 0.0197(8) Uani 1 1 d .
H17A H 0.2795 -0.5121 1.1159 0.029 Uiso 1 1 calc GR
H17B H 0.4461 -0.4764 1.0918 0.029 Uiso 1 1 calc GR
H17C H 0.3359 -0.5163 0.9750 0.029 Uiso 1 1 calc GR
C8 C -0.0932(4) -0.15981(18) 1.2269(3) 0.0123(6) Uani 1 1 d .
H8 H -0.0604 -0.2084 1.2673 0.015 Uiso 1 1 calc R
C15 C 0.2030(4) -0.28650(18) 1.1152(3) 0.0119(6) Uani 1 1 d .
C3 C -0.2534(4) -0.17026(16) 1.1409(3) 0.0133(7) Uani 1 1 d .
H3 H -0.2842 -0.1211 1.1019 0.016 Uiso 1 1 calc R
N1 N 0.0289(3) -0.13725(15) 1.1451(2) 0.0118(5) Uani 1 1 d .
H1 H 0.0235 -0.0825 1.1346 0.014 Uiso 1 1 calc R
C24 C -0.0201(4) -0.46220(19) 1.0511(3) 0.0169(7) Uani 1 1 d .
H24 H 0.0226 -0.4697 1.1395 0.020 Uiso 1 1 calc R
C16 C 0.2514(4) -0.41263(18) 1.0165(3) 0.0132(7) Uani 1 1 d .
C7 C -0.1078(4) -0.10496(19) 1.3359(3) 0.0153(7) Uani 1 1 d .
H7A H -0.0047 -0.1020 1.3933 0.018 Uiso 1 1 calc R
H7B H -0.1318 -0.0555 1.2981 0.018 Uiso 1 1 calc R
C30 C 0.7264(5) -0.5182(2) 1.4439(3) 0.0295(9) Uani 1 1 d .
H30 H 0.7326 -0.5705 1.4428 0.035 Uiso 1 1 calc R
C29 C 0.5881(5) -0.4841(2) 1.4719(3) 0.0223(9) Uani 1 1 d .
H29 H 0.5011 -0.5134 1.4907 0.027 Uiso 1 1 calc R
C20 C 0.0076(4) -0.41885(19) 0.8379(3) 0.0182(7) Uani 1 1 d .
H20 H 0.0690 -0.3967 0.7780 0.022 Uiso 1 1 calc R
C9 C 0.1937(4) -0.15726(18) 1.2038(3) 0.0135(7) Uani 1 1 d .
H9A H 0.2167 -0.1324 1.2892 0.016 Uiso 1 1 calc R
H9B H 0.2698 -0.1378 1.1475 0.016 Uiso 1 1 calc R
C18 C 0.3403(4) -0.3784(2) 0.9115(3) 0.0183(7) Uani 1 1 d .
H18A H 0.3343 -0.4117 0.8367 0.027 Uiso 1 1 calc GR
H18B H 0.4524 -0.3704 0.9468 0.027 Uiso 1 1 calc GR
H18C H 0.2911 -0.3311 0.8838 0.027 Uiso 1 1 calc GR
C5 C -0.3974(4) -0.1350(2) 1.3287(3) 0.0219(8) Uani 1 1 d .
H5A H -0.4292 -0.0868 1.2885 0.026 Uiso 1 1 calc R
H5B H -0.4808 -0.1505 1.3816 0.026 Uiso 1 1 calc R
C32 C 0.8446(5) -0.4010(3) 1.4193(3) 0.0313(10) Uani 1 1 d .
H32 H 0.9329 -0.3720 1.4018 0.038 Uiso 1 1 calc R
C21 C -0.1490(5) -0.4392(2) 0.7965(3) 0.0235(8) Uani 1 1 d .
H21 H -0.1936 -0.4306 0.7089 0.028 Uiso 1 1 calc R
C2 C -0.2198(4) -0.29911(18) 1.0685(3) 0.0186(7) Uani 1 1 d .
H2A H -0.1996 -0.3287 0.9934 0.028 Uiso 1 1 calc GR
H2B H -0.3188 -0.3157 1.0988 0.028 Uiso 1 1 calc GR
H2C H -0.1308 -0.3049 1.1385 0.028 Uiso 1 1 calc GR
C31 C 0.8543(5) -0.4769(3) 1.4177(3) 0.0326(10) Uani 1 1 d .
H31 H 0.9489 -0.5003 1.3986 0.039 Uiso 1 1 calc R
C27 C 0.4581(5) -0.3081(2) 1.6002(3) 0.0220(8) Uani 1 1 d .
H27A H 0.5294 -0.2712 1.5698 0.033 Uiso 1 1 calc GR
H27B H 0.5103 -0.3307 1.6805 0.033 Uiso 1 1 calc GR
H27C H 0.3588 -0.2843 1.6169 0.033 Uiso 1 1 calc GR
C6 C -0.2382(4) -0.1271(2) 1.4156(3) 0.0191(7) Uani 1 1 d .
H6A H -0.2477 -0.0893 1.4829 0.023 Uiso 1 1 calc R
H6B H -0.2098 -0.1745 1.4599 0.023 Uiso 1 1 calc R
C33 C 0.7059(5) -0.3670(2) 1.4467(3) 0.0238(8) Uani 1 1 d .
H33 H 0.7007 -0.3147 1.4475 0.029 Uiso 1 1 calc R
C23 C -0.1753(4) -0.4828(2) 1.0096(3) 0.0203(7) Uani 1 1 d .
H23 H -0.2376 -0.5048 1.0691 0.024 Uiso 1 1 calc R
C26 C 0.2983(4) -0.4205(2) 1.5437(3) 0.0205(8) Uani 1 1 d .
H26A H 0.2043 -0.3925 1.5611 0.031 Uiso 1 1 calc GR
H26B H 0.3465 -0.4449 1.6236 0.031 Uiso 1 1 calc GR
H26C H 0.2662 -0.4577 1.4769 0.031 Uiso 1 1 calc GR
C34 C -0.0300(5) -0.1484(2) 0.7780(3) 0.0261(9) Uani 1 1 d .
H34A H -0.1434 -0.1438 0.7402 0.031 Uiso 1 1 calc R
H34B H 0.0187 -0.0987 0.7793 0.031 Uiso 1 1 calc R
C35 C 0.0537(6) -0.1982(3) 0.6945(3) 0.0476(15) Uani 1 1 d .
H35A H 0.0530 -0.1759 0.6084 0.071 Uiso 1 1 calc GR
H35B H -0.0012 -0.2459 0.6856 0.071 Uiso 1 1 calc GR
H35C H 0.1642 -0.2055 0.7346 0.071 Uiso 1 1 calc GR
C1 C -0.3713(4) -0.2122(2) 0.9258(3) 0.0246(9) Uani 1 1 d .
H1A H -0.3796 -0.1605 0.8985 0.037 Uiso 1 1 calc GR
H1B H -0.4703 -0.2272 0.9580 0.037 Uiso 1 1 calc GR
H1C H -0.3541 -0.2431 0.8515 0.037 Uiso 1 1 calc GR

loop_
_atom_site_aniso_label
_atom_site_aniso_U_11
_atom_site_aniso_U_22
_atom_site_aniso_U_33
_atom_site_aniso_U_23
_atom_site_aniso_U_13
_atom_site_aniso_U_12
Zn1 0.01975(19) 0.01440(17) 0.01120(14) 0.00185(18) 0.00006(11) 0.0023(2)
O1 0.0197(13) 0.0168(13) 0.0105(10) 0.0019(9) -0.0006(9) 0.0044(10)
N2 0.0177(16) 0.0120(14) 0.0166(13) -0.0025(10) -0.0040(11) -0.0008(12)
C19 0.0165(19) 0.0087(16) 0.0131(14) -0.0035(11) -0.0003(13) 0.0025(14)
C13 0.0136(17) 0.0140(17) 0.0135(14) -0.0017(12) -0.0005(12) 0.0010(13)
C10 0.0083(16) 0.0103(17) 0.0150(15) -0.0011(12) 0.0013(12) -0.0016(13)
C12 0.0106(17) 0.0148(17) 0.0118(14) 0.0009(11) 0.0001(11) -0.0001(13)
C25 0.0167(19) 0.0158(18) 0.0083(14) -0.0016(12) -0.0011(12) 0.0002(15)
C11 0.0098(16) 0.0128(16) 0.0139(14) -0.0027(12) -0.0001(12) -0.0027(13)
C14 0.0106(17) 0.0156(18) 0.0094(14) -0.0036(12) 0.0008(11) -0.0009(13)
C22 0.0142(19) 0.017(2) 0.036(2) -0.0123(16) -0.0062(15) 0.0028(15)
C28 0.0170(18) 0.0206(18) 0.0082(13) 0.0011(12) -0.0031(12) 0.0009(14)
C4 0.0135(15) 0.0182(19) 0.0284(15) -0.0072(17) 0.0004(12) -0.0038(18)
C17 0.022(2) 0.0183(19) 0.0172(16) -0.0064(13) -0.0038(13) 0.0053(15)
C8 0.0129(17) 0.0111(15) 0.0127(14) 0.0009(11) 0.0009(11) -0.0016(12)
C15 0.0111(16) 0.0137(16) 0.0108(14) -0.0002(11) 0.0012(11) -0.0001(13)
C3 0.0126(15) 0.0083(19) 0.0180(14) -0.0014(11) -0.0011(11) -0.0003(12)
N1 0.0126(14) 0.0058(13) 0.0169(13) 0.0004(10) 0.0013(10) 0.0000(11)
C24 0.021(2) 0.0115(18) 0.0180(16) -0.0024(13) 0.0006(14) -0.0011(14)
C16 0.0146(18) 0.0116(17) 0.0126(14) -0.0021(12) -0.0011(12) 0.0012(13)
C7 0.0150(18) 0.0132(17) 0.0171(15) -0.0030(12) -0.0002(12) 0.0002(14)
C30 0.031(2) 0.029(2) 0.0253(19) -0.0050(16) -0.0082(16) 0.0137(19)
C29 0.025(2) 0.021(2) 0.0190(18) -0.0004(15) -0.0026(15) 0.0013(17)
C20 0.0195(19) 0.0188(19) 0.0155(15) -0.0030(13) 0.0003(13) 0.0040(15)
C9 0.0116(17) 0.0127(17) 0.0162(15) 0.0002(12) 0.0017(12) -0.0006(13)
C18 0.0187(19) 0.0221(19) 0.0143(15) -0.0045(13) 0.0026(13) 0.0002(15)
C5 0.0154(19) 0.023(2) 0.0284(18) -0.0052(15) 0.0056(14) -0.0012(16)
C32 0.019(2) 0.049(3) 0.0259(19) 0.0152(18) 0.0039(15) 0.006(2)
C21 0.025(2) 0.021(2) 0.0203(16) -0.0080(14) -0.0099(14) 0.0056(16)
C2 0.022(2) 0.0119(17) 0.0207(16) -0.0038(13) -0.0011(14) -0.0012(14)
C31 0.026(2) 0.051(3) 0.0198(18) 0.0010(17) -0.0004(15) 0.018(2)
C27 0.030(2) 0.0216(19) 0.0130(15) -0.0022(13) -0.0040(14) 0.0033(16)
C6 0.0168(19) 0.023(2) 0.0181(16) -0.0016(13) 0.0043(13) 0.0001(15)
C33 0.021(2) 0.028(2) 0.0221(17) 0.0102(15) 0.0014(14) 0.0025(17)
C23 0.0173(19) 0.0132(18) 0.0312(19) -0.0021(14) 0.0057(15) -0.0020(15)
C26 0.023(2) 0.024(2) 0.0147(15) 0.0019(13) 0.0023(13) -0.0029(16)
C34 0.039(2) 0.023(2) 0.0148(16) 0.0054(14) 0.0000(15) 0.0067(18)
C35 0.063(3) 0.063(4) 0.0191(17) 0.009(2) 0.0133(17) 0.036(3)
C1 0.023(2) 0.025(2) 0.0226(17) -0.0065(14) -0.0103(14) 0.0003(16)

loop_
_atom_type_symbol
_atom_type_description
_atom_type_scat_dispersion_real
_atom_type_scat_dispersion_imag
_atom_type_scat_source
C C 0.0033 0.0016 'International Tables Vol C Tables 4.2.6.8 and 6.1.1.4'
H H 0.0000 0.0000 'International Tables Vol C Tables 4.2.6.8 and 6.1.1.4'
N N 0.0061 0.0033 'International Tables Vol C Tables 4.2.6.8 and 6.1.1.4'
O O 0.0106 0.0060 'International Tables Vol C Tables 4.2.6.8 and 6.1.1.4'
Zn Zn 0.2839 1.4301 'International Tables Vol C Tables 4.2.6.8 and 6.1.1.4'

loop_
_geom_angle_atom_site_label_1
_geom_angle_atom_site_label_2
_geom_angle_atom_site_label_3
_geom_angle
O1 Zn1 N2 106.98(10)
O1 Zn1 N1 93.74(10)
O1 Zn1 C34 113.77(13)
N1 Zn1 N2 82.54(10)
C34 Zn1 N2 119.10(14)
C34 Zn1 N1 134.68(13)
C15 O1 Zn1 127.7(2)
C3 N2 Zn1 105.10(19)
C2 N2 Zn1 109.1(2)
C2 N2 C3 113.8(2)
C2 N2 C1 109.4(3)
C1 N2 Zn1 109.0(2)
C1 N2 C3 110.3(3)
C24 C19 C16 119.1(3)
C20 C19 C24 117.1(3)
C20 C19 C16 123.7(3)
C12 C13 H13 118.2
C14 C13 H13 118.2
C14 C13 C12 123.7(3)
C11 C10 C15 120.8(3)
C11 C10 C9 118.9(3)
C15 C10 C9 119.8(3)
C13 C12 C25 118.0(3)
C11 C12 C13 117.4(3)
C11 C12 C25 124.6(3)
C28 C25 C12 107.8(3)
C28 C25 C27 109.9(3)
C28 C25 C26 112.2(3)
C27 C25 C12 112.3(3)
C26 C25 C12 107.4(3)
C26 C25 C27 107.2(3)
C10 C11 H11 119.4
C12 C11 C10 121.2(3)
C12 C11 H11 119.4
C13 C14 C15 118.7(3)
C13 C14 C16 121.1(3)
C15 C14 C16 120.2(3)
C21 C22 H22 120.4
C21 C22 C23 119.1(4)
C23 C22 H22 120.4
C29 C28 C25 122.9(3)
C33 C28 C25 119.9(3)
C33 C28 C29 117.2(4)
H4A C4 H4B 108.1
C3 C4 H4A 109.5
C3 C4 H4B 109.5
C3 C4 C5 110.7(3)
C5 C4 H4A 109.5
C5 C4 H4B 109.5
H17A C17 H17B 109.5
H17A C17 H17C 109.5
H17B C17 H17C 109.5
C16 C17 H17A 109.5
C16 C17 H17B 109.5
C16 C17 H17C 109.5
C3 C8 H8 108.0
N1 C8 H8 108.0
N1 C8 C3 109.3(2)
N1 C8 C7 112.2(3)
C7 C8 H8 108.0
C7 C8 C3 111.1(3)
O1 C15 C10 121.6(3)
O1 C15 C14 120.3(3)
C10 C15 C14 118.1(3)
N2 C3 C4 114.8(3)
N2 C3 C8 110.5(3)
N2 C3 H3 106.7
C4 C3 C8 110.8(2)
C4 C3 H3 106.7
C8 C3 H3 106.7
Zn1 N1 H1 108.2
C8 N1 Zn1 110.56(19)
C8 N1 H1 108.2
C8 N1 C9 112.6(2)
C9 N1 Zn1 108.87(19)
C9 N1 H1 108.2
C19 C24 H24 119.1
C23 C24 C19 121.7(3)
C23 C24 H24 119.1
C19 C16 C14 109.8(3)
C19 C16 C18 112.5(3)
C17 C16 C19 107.3(3)
C17 C16 C14 112.0(3)
C17 C16 C18 105.7(3)
C18 C16 C14 109.4(3)
C8 C7 H7A 109.3
C8 C7 H7B 109.3
H7A C7 H7B 108.0
C6 C7 C8 111.6(3)
C6 C7 H7A 109.3
C6 C7 H7B 109.3
C29 C30 H30 119.8
C31 C30 H30 119.8
C31 C30 C29 120.4(4)
C28 C29 H29 119.3
C30 C29 C28 121.3(4)
C30 C29 H29 119.3
C19 C20 H20 119.4
C21 C20 C19 121.1(3)
C21 C20 H20 119.4
C10 C9 H9A 108.5
C10 C9 H9B 108.5
N1 C9 C10 115.1(3)
N1 C9 H9A 108.5
N1 C9 H9B 108.5
H9A C9 H9B 107.5
C16 C18 H18A 109.5
C16 C18 H18B 109.5
C16 C18 H18C 109.5
H18A C18 H18B 109.5
H18A C18 H18C 109.5
H18B C18 H18C 109.5
C4 C5 H5A 109.6
C4 C5 H5B 109.6
H5A C5 H5B 108.2
C6 C5 C4 110.1(3)
C6 C5 H5A 109.6
C6 C5 H5B 109.6
C31 C32 H32 120.0
C31 C32 C33 120.0(4)
C33 C32 H32 120.0
C22 C21 C20 120.7(3)
C22 C21 H21 119.7
C20 C21 H21 119.7
N2 C2 H2A 109.5
N2 C2 H2B 109.5
N2 C2 H2C 109.5
H2A C2 H2B 109.5
H2A C2 H2C 109.5
H2B C2 H2C 109.5
C30 C31 C32 119.6(4)
C30 C31 H31 120.2
C32 C31 H31 120.2
C25 C27 H27A 109.5
C25 C27 H27B 109.5
C25 C27 H27C 109.5
H27A C27 H27B 109.5
H27A C27 H27C 109.5
H27B C27 H27C 109.5
C7 C6 C5 110.5(3)
C7 C6 H6A 109.5
C7 C6 H6B 109.5
C5 C6 H6A 109.5
C5 C6 H6B 109.5
H6A C6 H6B 108.1
C28 C33 H33 119.2
C32 C33 C28 121.6(4)
C32 C33 H33 119.2
C22 C23 H23 119.9
C24 C23 C22 120.2(3)
C24 C23 H23 119.9
C25 C26 H26A 109.5
C25 C26 H26B 109.5
C25 C26 H26C 109.5
H26A C26 H26B 109.5
H26A C26 H26C 109.5
H26B C26 H26C 109.5
Zn1 C34 H34A 109.2
Zn1 C34 H34B 109.2
H34A C34 H34B 107.9
C35 C34 Zn1 111.9(3)
C35 C34 H34A 109.2
C35 C34 H34B 109.2
C34 C35 H35A 109.5
C34 C35 H35B 109.5
C34 C35 H35C 109.5
H35A C35 H35B 109.5
H35A C35 H35C 109.5
H35B C35 H35C 109.5
N2 C1 H1A 109.5
N2 C1 H1B 109.5
N2 C1 H1C 109.5
H1A C1 H1B 109.5
H1A C1 H1C 109.5
H1B C1 H1C 109.5

loop_
_geom_bond_atom_site_label_1
_geom_bond_atom_site_label_2
_geom_bond_distance
Zn1 O1 1.944(2)
Zn1 N2 2.171(3)
Zn1 N1 2.116(3)
Zn1 C34 1.982(3)
O1 C15 1.320(4)
N2 C3 1.493(4)
N2 C2 1.471(4)
N2 C1 1.484(4)
C19 C24 1.404(4)
C19 C16 1.535(5)
C19 C20 1.396(4)
C13 H13 0.9500
C13 C12 1.391(4)
C13 C14 1.385(4)
C10 C11 1.400(4)
C10 C15 1.412(4)
C10 C9 1.504(5)
C12 C25 1.548(4)
C12 C11 1.383(5)
C25 C28 1.533(5)
C25 C27 1.536(5)
C25 C26 1.537(5)
C11 H11 0.9500
C14 C15 1.418(5)
C14 C16 1.537(4)
C22 H22 0.9500
C22 C21 1.383(6)
C22 C23 1.387(5)
C28 C29 1.392(5)
C28 C33 1.391(5)
C4 H4A 0.9900
C4 H4B 0.9900
C4 C3 1.527(4)
C4 C5 1.530(5)
C17 H17A 0.9800
C17 H17B 0.9800
C17 H17C 0.9800
C17 C16 1.534(5)
C8 H8 1.0000
C8 C3 1.532(4)
C8 N1 1.478(4)
C8 C7 1.524(4)
C3 H3 1.0000
N1 H1 1.0000
N1 C9 1.489(4)
C24 H24 0.9500
C24 C23 1.377(5)
C16 C18 1.536(5)
C7 H7A 0.9900
C7 H7B 0.9900
C7 C6 1.518(5)
C30 H30 0.9500
C30 C29 1.387(6)
C30 C31 1.372(6)
C29 H29 0.9500
C20 H20 0.9500
C20 C21 1.386(5)
C9 H9A 0.9900
C9 H9B 0.9900
C18 H18A 0.9800
C18 H18B 0.9800
C18 H18C 0.9800
C5 H5A 0.9900
C5 H5B 0.9900
C5 C6 1.524(5)
C32 H32 0.9500
C32 C31 1.379(6)
C32 C33 1.387(5)
C21 H21 0.9500
C2 H2A 0.9800
C2 H2B 0.9800
C2 H2C 0.9800
C31 H31 0.9500
C27 H27A 0.9800
C27 H27B 0.9800
C27 H27C 0.9800
C6 H6A 0.9900
C6 H6B 0.9900
C33 H33 0.9500
C23 H23 0.9500
C26 H26A 0.9800
C26 H26B 0.9800
C26 H26C 0.9800
C34 H34A 0.9900
C34 H34B 0.9900
C34 C35 1.494(5)
C35 H35A 0.9800
C35 H35B 0.9800
C35 H35C 0.9800
C1 H1A 0.9800
C1 H1B 0.9800
C1 H1C 0.9800

loop_
_geom_torsion_atom_site_label_1
_geom_torsion_atom_site_label_2
_geom_torsion_atom_site_label_3
_geom_torsion_atom_site_label_4
_geom_torsion
Zn1 O1 C15 C10 -29.1(4)
Zn1 O1 C15 C14 153.4(2)
Zn1 N2 C3 C4 -170.2(2)
Zn1 N2 C3 C8 -44.0(3)
Zn1 N1 C9 C10 -61.0(3)
C19 C24 C23 C22 -0.7(6)
C19 C20 C21 C22 -0.2(6)
C13 C12 C25 C28 48.6(4)
C13 C12 C25 C27 169.8(3)
C13 C12 C25 C26 -72.6(4)
C13 C12 C11 C10 -0.8(5)
C13 C14 C15 O1 179.6(3)
C13 C14 C15 C10 1.9(5)
C13 C14 C16 C19 115.1(3)
C13 C14 C16 C17 -4.1(4)
C13 C14 C16 C18 -121.0(3)
C12 C13 C14 C15 0.1(5)
C12 C13 C14 C16 177.4(3)
C12 C25 C28 C29 -106.7(3)
C12 C25 C28 C33 70.7(4)
C25 C12 C11 C10 179.1(3)
C25 C28 C29 C30 176.5(3)
C25 C28 C33 C32 -176.9(3)
C11 C10 C15 O1 179.0(3)
C11 C10 C15 C14 -3.4(5)
C11 C10 C9 N1 -127.9(3)
C11 C12 C25 C28 -131.3(3)
C11 C12 C25 C27 -10.1(5)
C11 C12 C25 C26 107.5(4)
C14 C13 C12 C25 179.4(3)
C14 C13 C12 C11 -0.7(5)
C4 C5 C6 C7 58.1(4)
C8 N1 C9 C10 61.9(4)
C8 C7 C6 C5 -56.8(4)
C15 C10 C11 C12 2.9(5)
C15 C10 C9 N1 59.8(4)
C15 C14 C16 C19 -67.7(4)
C15 C14 C16 C17 173.2(3)
C15 C14 C16 C18 56.3(4)
C3 C4 C5 C6 -58.2(4)
C3 C8 N1 Zn1 -32.7(3)
C3 C8 N1 C9 -154.7(3)
C3 C8 C7 C6 55.0(4)
N1 C8 C3 N2 52.7(3)
N1 C8 C3 C4 -178.9(3)
N1 C8 C7 C6 177.6(3)
C24 C19 C16 C14 -58.0(4)
C24 C19 C16 C17 64.0(4)
C24 C19 C16 C18 179.9(3)
C24 C19 C20 C21 -1.0(5)
C16 C19 C24 C23 -176.6(3)
C16 C19 C20 C21 177.0(3)
C16 C14 C15 O1 2.3(5)
C16 C14 C15 C10 -175.4(3)
C7 C8 C3 N2 177.0(2)
C7 C8 C3 C4 -54.5(4)
C7 C8 N1 Zn1 -156.4(2)
C7 C8 N1 C9 81.6(3)
C29 C28 C33 C32 0.7(5)
C29 C30 C31 C32 0.0(5)
C20 C19 C24 C23 1.5(5)
C20 C19 C16 C14 124.0(3)
C20 C19 C16 C17 -114.0(3)
C20 C19 C16 C18 1.9(5)
C9 C10 C11 C12 -169.4(3)
C9 C10 C15 O1 -8.8(5)
C9 C10 C15 C14 168.8(3)
C5 C4 C3 N2 -177.5(3)
C5 C4 C3 C8 56.4(4)
C21 C22 C23 C24 -0.5(6)
C2 N2 C3 C4 -50.9(4)
C2 N2 C3 C8 75.3(3)
C31 C30 C29 C28 0.7(5)
C31 C32 C33 C28 0.0(5)
C27 C25 C28 C29 130.6(3)
C27 C25 C28 C33 -52.0(4)
C33 C28 C29 C30 -1.0(5)
C33 C32 C31 C30 -0.3(5)
C23 C22 C21 C20 1.0(6)
C26 C25 C28 C29 11.4(4)
C26 C25 C28 C33 -171.2(3)
C1 N2 C3 C4 72.5(3)
C1 N2 C3 C8 -161.3(3)
